data_4032840
loop_
_publ_author_name
'Zhou, Bo'
'Li, Long'
'Liu, Xin'
'Tan, Tong-De'
'Liu, Jinxian'
'Ye, Long-Wu'

_publ_section_title
;
 Yttrium-Catalyzed Tandem Intermolecular Hydroalkoxylation/Claisen
 Rearrangement.
;
_journal_issue 19
_journal_name_full 'The Journal of organic chemistry'
_journal_page_first 10149
_journal_page_last 10157
_journal_paper_doi 10.1021/acs.joc.7b01612
_journal_volume 82
_journal_year 2017
_chemical_absolute_configuration ad
_chemical_formula_moiety 'C18 H16 O2'
_chemical_formula_sum 'C18 H16 O2'
_chemical_formula_weight 264.31
_chemical_name_systematic
;
 ?
;
_space_group_crystal_system monoclinic
_space_group_IT_number 4
_space_group_name_Hall 'P 2yb'
_space_group_name_H-M_alt 'P 1 21 1'
_symmetry_space_group_name_Hall 'P 2yb'
_symmetry_space_group_name_H-M 'P 1 21 1'
_atom_sites_solution_hydrogens geom
_atom_sites_solution_primary dual
_audit_creation_date 2017-06-20
_audit_creation_method
;
Olex2 1.2
(compiled 2017.03.28 svn.r3405 for OlexSys, GUI svn.r5337)
;
_cell_angle_alpha 90
_cell_angle_beta 90.907(4)
_cell_angle_gamma 90
_cell_formula_units_Z 4
_cell_length_a 7.0234(3)
_cell_length_b 26.3300(9)
_cell_length_c 7.4708(3)
_cell_measurement_reflns_used 3188
_cell_measurement_temperature 173(2)
_cell_measurement_theta_max 58.9380
_cell_measurement_theta_min 6.7190
_cell_volume 1381.37(9)
_computing_cell_refinement 'CrysAlisPro 1.171.38.43 (Rigaku OD, 2015)'
_computing_data_collection 'CrysAlisPro 1.171.38.43 (Rigaku OD, 2015)'
_computing_data_reduction 'CrysAlisPro 1.171.38.43 (Rigaku OD, 2015)'
_computing_molecular_graphics 'Olex2 (Dolomanov et al., 2009)'
_computing_publication_material 'Olex2 (Dolomanov et al., 2009)'
_computing_structure_refinement 'ShelXL (Sheldrick, 2015)'
_computing_structure_solution 'ShelXT (Sheldrick, 2015)'
_diffrn_ambient_temperature 173.15
_diffrn_detector 'CCD plate'
_diffrn_detector_area_resol_mean 16.1903
_diffrn_detector_type Sapphire3
_diffrn_measured_fraction_theta_full 0.832
_diffrn_measured_fraction_theta_max 0.998
_diffrn_measurement_details
;
List of Runs (angles in degrees, time in seconds):

  # Type    Start    End  Width  t~exp~   \w     \q     \k     \f   Frames
--------------------------------------------------------------------------
  1  \w    -98.00  -3.00   1.00   20.00    --  -30.00 -77.00-180.00   95
  2  \w   -103.00 -53.00   1.00   20.00    --  -30.00 178.00-120.00   50
  3  \w     20.00 104.00   1.00   20.00    --   37.00  57.00-120.00   84
  4  \w     35.00 109.00   1.00   20.00    --   37.00 178.00 120.00   74
  5  \w     17.00  84.00   1.00   20.00    --   86.50 -95.00 120.00   67
  6  \w     79.00 156.00   1.00   20.00    --   86.50 112.00 -30.00   77
  7  \w     18.00 104.00   1.00   20.00    --   86.50 -45.00  90.00   86
  8  \w     69.00 139.00   1.00   20.00    --   86.50  45.00 -90.00   70
  9  \w     17.00  48.00   1.00   20.00    --   86.50-112.00 120.00   31
 10  \w     25.00  51.00   1.00   20.00    --   86.50 -95.00-120.00   26
 11  \w     59.00  84.00   1.00   20.00    --   86.50 -95.00-120.00   25
 12  \w     71.00 143.00   1.00   20.00    --   86.50  61.00 -90.00   72
 13  \w     33.00  59.00   1.00   20.00    --   86.50 -95.00 -60.00   26
 14  \w     57.00  82.00   1.00   20.00    --   86.50 -95.00 -30.00   25
 15  \w     70.00  96.00   1.00   20.00    --   86.50 -63.00  12.47   26
 16  \w     78.00 109.00   1.00   20.00    --   86.50  61.00-120.00   31
 17  \w     38.00  75.00   1.00   25.00    --   86.50 -95.00  30.00   37
 18  \w     90.00 131.00   1.00   25.00    --   86.50 112.00   0.00   41
 19  \w     49.00  75.00   1.00   25.00    --   86.50  15.00-180.00   26
 20  \w     83.00 109.00   1.00   25.00    --   86.50  15.00-180.00   26
 21  \w     56.00  94.00   1.00   25.00    --   86.50 -61.00   0.00   38
 22  \w     89.00 114.00   1.00   25.00    --   86.50 112.00 -90.00   25
 23  \w     49.00 108.00   1.00   25.00    --   86.50  15.00  30.00   59
 24  \w   -103.00 -53.00   1.00   25.00    --  -30.00 178.00 150.00   50
 25  \w   -102.00 -57.00   1.00   25.00    --  -30.00-178.00  60.00   45
 26  \w     10.00 105.00   1.00   25.00    --   37.00  77.00  60.00   95
 27  \w     10.00 105.00   1.00   25.00    --   37.00  77.00 120.00   95
 28  \w     10.00 105.00   1.00   25.00    --   37.00  77.00 -30.00   95
 29  \w     60.00  98.00   1.00   25.00    --   86.50  77.00  60.00   38
 30  \w     68.00 153.00   1.00   25.00    --   86.50  61.00-180.00   85
 31  \w     10.00 105.00   1.00   25.00    --   37.00  77.00 -90.00   95
 32  \w     20.00  75.00   1.00   25.00    --   37.00  57.00  60.00   55
 33  \w     35.00 109.00   1.00   25.00    --   37.00 178.00  30.00   74
;
_diffrn_measurement_device 'four-circle diffractometer'
_diffrn_measurement_device_type 'Xcalibur, Sapphire3, Gemini ultra'
_diffrn_measurement_method '\w scans'
_diffrn_orient_matrix_type 'CrysAlisPro convention (1999,Acta A55,543-557)'
_diffrn_orient_matrix_UB_11 0.0801008000
_diffrn_orient_matrix_UB_12 0.0175784000
_diffrn_orient_matrix_UB_13 0.1828809000
_diffrn_orient_matrix_UB_21 -0.1732531000
_diffrn_orient_matrix_UB_22 -0.0234765000
_diffrn_orient_matrix_UB_23 0.0931480000
_diffrn_orient_matrix_UB_31 0.1081407000
_diffrn_orient_matrix_UB_32 -0.0506277000
_diffrn_orient_matrix_UB_33 0.0202619000
_diffrn_radiation_monochromator mirror
_diffrn_radiation_probe x-ray
_diffrn_radiation_type CuK\a
_diffrn_radiation_wavelength 1.54184
_diffrn_reflns_av_R_equivalents 0.0649
_diffrn_reflns_av_unetI/netI 0.0596
_diffrn_reflns_Laue_measured_fraction_full 0.832
_diffrn_reflns_Laue_measured_fraction_max 0.998
_diffrn_reflns_limit_h_max 7
_diffrn_reflns_limit_h_min -7
_diffrn_reflns_limit_k_max 27
_diffrn_reflns_limit_k_min -29
_diffrn_reflns_limit_l_max 8
_diffrn_reflns_limit_l_min -8
_diffrn_reflns_number 11391
_diffrn_reflns_point_group_measured_fraction_full 0.736
_diffrn_reflns_point_group_measured_fraction_max 0.884
_diffrn_reflns_theta_full 67.684
_diffrn_reflns_theta_max 60.468
_diffrn_reflns_theta_min 3.357
_diffrn_source 'fine-focus sealed X-ray tube'
_diffrn_source_type 'Enhance Ultra (Cu) X-ray Source'
_exptl_absorpt_coefficient_mu 0.648
_exptl_absorpt_correction_T_max 1.00000
_exptl_absorpt_correction_T_min 0.42166
_exptl_absorpt_correction_type multi-scan
_exptl_absorpt_process_details
;
CrysAlisPro 1.171.38.43 (Rigaku Oxford Diffraction, 2015)
Empirical absorption correction using spherical harmonics,
 implemented in SCALE3 ABSPACK scaling algorithm.
;
_exptl_crystal_colour colourless
_exptl_crystal_colour_primary colourless
_exptl_crystal_density_diffrn 1.271
_exptl_crystal_description block
_exptl_crystal_F_000 560
_exptl_crystal_size_max 0.15
_exptl_crystal_size_mid 0.1
_exptl_crystal_size_min 0.1
_refine_diff_density_max 0.118
_refine_diff_density_min -0.179
_refine_diff_density_rms 0.039
_refine_ls_abs_structure_details
;
 Flack x determined using 1149 quotients [(I+)-(I-)]/[(I+)+(I-)]
 (Parsons and Flack (2004), Acta Cryst. A60, s61).
;
_refine_ls_abs_structure_Flack 0.0(2)
_refine_ls_extinction_method none
_refine_ls_goodness_of_fit_ref 1.016
_refine_ls_hydrogen_treatment constr
_refine_ls_matrix_type full
_refine_ls_number_parameters 361
_refine_ls_number_reflns 3671
_refine_ls_number_restraints 1
_refine_ls_restrained_S_all 1.016
_refine_ls_R_factor_all 0.0514
_refine_ls_R_factor_gt 0.0435
_refine_ls_shift/su_max 0.000
_refine_ls_shift/su_mean 0.000
_refine_ls_structure_factor_coef Fsqd
_refine_ls_weighting_details
;
 w=1/[\s^2^(Fo^2^)+(0.0405P)^2^]
 where P=(Fo^2^+2Fc^2^)/3
;
_refine_ls_weighting_scheme calc
_refine_ls_wR_factor_gt 0.0931
_refine_ls_wR_factor_ref 0.1007
_reflns_Friedel_coverage 0.728
_reflns_Friedel_fraction_full 0.635
_reflns_Friedel_fraction_max 0.764
_reflns_number_gt 3187
_reflns_number_total 3671
_reflns_threshold_expression 'I > 2\s(I)'
_cod_data_source_file jo7b01612_si_002.cif
_cod_data_source_block zb20170619-2
_cod_depositor_comments 'Adding full bibliography for 4032840.cif.'
_cod_database_code 4032840
_shelxl_version_number 2013-2
_shelx_space_group_comment
;
The symmetry employed for this shelxl refinement is uniquely defined
by the following loop, which should always be used as a source of
symmetry information in preference to the above space-group names.
They are only intended as comments.
;
_reflns_odcompleteness_completeness 97.89
_reflns_odcompleteness_iscentric 1
_reflns_odcompleteness_theta 61.08
_olex2_refinement_description
;
1. Fixed Uiso
 At 1.2 times of:
  All C(H) groups, All C(H,H) groups
2.a Ternary CH refined with riding coordinates:
 C28(H28), C10(H10)
2.b Secondary CH2 refined with riding coordinates:
 C27(H27A,H27B), C35(H35A,H35B), C9(H9A,H9B), C17(H17A,H17B)
2.c Aromatic/amide H refined with riding coordinates:
 C23(H23), C19(H19), C7(H7), C1(H1), C3(H3), C5(H5), C20(H20), C2(H2),
 C25(H25), C22(H22), C16(H16), C30(H30), C21(H21), C12(H12), C4(H4), C32(H32),
 C34(H34), C33(H33), C13(H13), C15(H15), C31(H31), C14(H14)
;
_olex2_submission_special_instructions 'No special instructions were received'
_oxdiff_exptl_absorpt_empirical_details
;
Empirical correction (ABSPACK) includes:
- Absorption correction using spherical harmonics
- Frame scaling
;
_oxdiff_exptl_absorpt_empirical_full_max 3.415
_oxdiff_exptl_absorpt_empirical_full_min 0.546

loop_
_space_group_symop_operation_xyz
'x, y, z'
'-x, y+1/2, -z'

loop_
_atom_site_label
_atom_site_type_symbol
_atom_site_fract_x
_atom_site_fract_y
_atom_site_fract_z
_atom_site_U_iso_or_equiv
_atom_site_adp_type
_atom_site_occupancy
_atom_site_site_symmetry_order
_atom_site_calc_flag
_atom_site_refinement_flags_posn
O4 O 0.6402(3) 0.52876(9) 0.7331(3) 0.0373(7) Uani 1 1 d .
O1 O -0.0436(3) 0.45769(10) 0.2522(4) 0.0410(7) Uani 1 1 d .
O3 O 0.4799(4) 0.45777(10) 0.7152(4) 0.0420(7) Uani 1 1 d .
O2 O 0.1219(3) 0.52315(10) 0.1700(4) 0.0464(8) Uani 1 1 d .
C36 C 0.6295(5) 0.47804(15) 0.7495(5) 0.0317(9) Uani 1 1 d .
C28 C 0.8104(5) 0.45111(13) 0.8078(5) 0.0287(9) Uani 1 1 d .
H28 H 0.8321 0.4587 0.9377 0.034 Uiso 1 1 calc R
C18 C 0.1133(5) 0.47614(14) 0.2385(5) 0.0326(9) Uani 1 1 d .
C10 C 0.2935(5) 0.45052(14) 0.3021(5) 0.0331(10) Uani 1 1 d .
H10 H 0.3135 0.4598 0.4308 0.040 Uiso 1 1 calc R
C6 C 0.6785(5) 0.60646(14) 0.2399(5) 0.0300(9) Uani 1 1 d .
C8 C 0.4737(5) 0.52692(15) 0.2025(5) 0.0305(9) Uani 1 1 d .
C27 C 0.9765(5) 0.47427(14) 0.7052(5) 0.0347(9) Uani 1 1 d .
H27A H 1.0972 0.4586 0.7474 0.042 Uiso 1 1 calc R
H27B H 0.9604 0.4665 0.5762 0.042 Uiso 1 1 calc R
C24 C 1.1918(5) 0.61089(14) 0.7086(5) 0.0316(9) Uani 1 1 d .
C29 C 0.7917(5) 0.39399(14) 0.7886(5) 0.0317(9) Uani 1 1 d .
C23 C 1.3356(5) 0.63008(15) 0.6019(5) 0.0368(10) Uani 1 1 d .
H23 H 1.4023 0.6077 0.5252 0.044 Uiso 1 1 calc R
C11 C 0.2766(5) 0.39308(14) 0.2924(5) 0.0348(10) Uani 1 1 d .
C19 C 1.1041(5) 0.64449(14) 0.8268(5) 0.0356(9) Uani 1 1 d .
H19 H 1.0092 0.6322 0.9052 0.043 Uiso 1 1 calc R
C7 C 0.6340(5) 0.55200(14) 0.2459(5) 0.0334(9) Uani 1 1 d .
H7 H 0.7356 0.5311 0.2873 0.040 Uiso 1 1 calc R
C1 C 0.5901(6) 0.64091(15) 0.1232(5) 0.0362(10) Uani 1 1 d .
H1 H 0.4916 0.6297 0.0442 0.043 Uiso 1 1 calc R
C35 C 0.8104(5) 0.55491(14) 0.7977(5) 0.0343(9) Uani 1 1 d .
H35A H 0.8132 0.5544 0.9302 0.041 Uiso 1 1 calc R
H35B H 0.8053 0.5908 0.7586 0.041 Uiso 1 1 calc R
C3 C 0.7892(6) 0.70886(16) 0.2334(6) 0.0445(11) Uani 1 1 d .
H3 H 0.8247 0.7437 0.2324 0.053 Uiso 1 1 calc R
C5 C 0.8283(6) 0.62478(15) 0.3474(5) 0.0393(10) Uani 1 1 d .
H5 H 0.8955 0.6018 0.4233 0.047 Uiso 1 1 calc R
C20 C 1.1539(5) 0.69529(15) 0.8309(5) 0.0399(10) Uani 1 1 d .
H20 H 1.0932 0.7177 0.9117 0.048 Uiso 1 1 calc R
C2 C 0.6457(5) 0.69156(15) 0.1222(5) 0.0411(10) Uani 1 1 d .
H2 H 0.5832 0.7146 0.0432 0.049 Uiso 1 1 calc R
C26 C 0.9883(5) 0.53107(14) 0.7302(4) 0.0300(9) Uani 1 1 d .
C25 C 1.1483(5) 0.55625(13) 0.6939(5) 0.0301(9) Uani 1 1 d .
H25 H 1.2497 0.5358 0.6520 0.036 Uiso 1 1 calc R
C22 C 1.3836(6) 0.68085(16) 0.6051(5) 0.0447(11) Uani 1 1 d .
H22 H 1.4804 0.6932 0.5292 0.054 Uiso 1 1 calc R
C16 C 0.3428(5) 0.36361(16) 0.4321(6) 0.0408(10) Uani 1 1 d .
H16 H 0.3952 0.3794 0.5360 0.049 Uiso 1 1 calc R
C9 C 0.4646(5) 0.47006(14) 0.2001(5) 0.0381(10) Uani 1 1 d .
H9A H 0.5828 0.4561 0.2548 0.046 Uiso 1 1 calc R
H9B H 0.4564 0.4581 0.0746 0.046 Uiso 1 1 calc R
C30 C 0.7072(6) 0.36589(16) 0.9199(5) 0.0442(11) Uani 1 1 d .
H30 H 0.6641 0.3825 1.0246 0.053 Uiso 1 1 calc R
C21 C 1.2915(6) 0.71354(16) 0.7179(6) 0.0458(11) Uani 1 1 d .
H21 H 1.3226 0.7487 0.7181 0.055 Uiso 1 1 calc R
C17 C 0.2944(5) 0.55224(14) 0.1408(5) 0.0379(10) Uani 1 1 d .
H17A H 0.2832 0.5852 0.2037 0.046 Uiso 1 1 calc R
H17B H 0.3039 0.5595 0.0113 0.046 Uiso 1 1 calc R
C12 C 0.2001(6) 0.36896(16) 0.1416(6) 0.0461(11) Uani 1 1 d .
H12 H 0.1570 0.3887 0.0424 0.055 Uiso 1 1 calc R
C4 C 0.8810(6) 0.67516(16) 0.3462(5) 0.0461(11) Uani 1 1 d .
H4 H 0.9807 0.6867 0.4234 0.055 Uiso 1 1 calc R
C32 C 0.7494(6) 0.28902(15) 0.7552(6) 0.0486(13) Uani 1 1 d .
H32 H 0.7358 0.2532 0.7450 0.058 Uiso 1 1 calc R
C34 C 0.8559(6) 0.36826(16) 0.6389(6) 0.0445(11) Uani 1 1 d .
H34 H 0.9152 0.3867 0.5458 0.053 Uiso 1 1 calc R
C33 C 0.8350(6) 0.31626(17) 0.6229(6) 0.0525(12) Uani 1 1 d .
H33 H 0.8803 0.2994 0.5197 0.063 Uiso 1 1 calc R
C13 C 0.1866(6) 0.31682(17) 0.1351(6) 0.0524(12) Uani 1 1 d .
H13 H 0.1311 0.3008 0.0330 0.063 Uiso 1 1 calc R
C15 C 0.3337(6) 0.31120(16) 0.4227(6) 0.0503(12) Uani 1 1 d .
H15 H 0.3836 0.2913 0.5185 0.060 Uiso 1 1 calc R
C31 C 0.6832(6) 0.31423(16) 0.9035(6) 0.0531(13) Uani 1 1 d .
H31 H 0.6207 0.2958 0.9949 0.064 Uiso 1 1 calc R
C14 C 0.2531(6) 0.28777(16) 0.2758(7) 0.0517(13) Uani 1 1 d .
H14 H 0.2433 0.2518 0.2714 0.062 Uiso 1 1 calc R

loop_
_atom_site_aniso_label
_atom_site_aniso_U_11
_atom_site_aniso_U_22
_atom_site_aniso_U_33
_atom_site_aniso_U_23
_atom_site_aniso_U_13
_atom_site_aniso_U_12
O4 0.0296(15) 0.0299(17) 0.0522(17) 0.0033(13) -0.0034(12) 0.0036(13)
O1 0.0292(16) 0.0441(18) 0.0497(17) 0.0028(14) 0.0002(12) -0.0001(13)
O3 0.0302(16) 0.0404(18) 0.0551(18) -0.0061(14) -0.0060(13) -0.0016(13)
O2 0.0317(16) 0.0424(18) 0.0648(19) 0.0160(15) -0.0045(14) 0.0023(13)
C36 0.030(2) 0.036(3) 0.029(2) 0.0002(17) 0.0033(17) 0.0025(19)
C28 0.028(2) 0.031(2) 0.0275(19) 0.0001(17) 0.0009(16) 0.0015(17)
C18 0.031(2) 0.034(2) 0.033(2) 0.0004(18) -0.0006(17) 0.0006(19)
C10 0.030(2) 0.035(3) 0.034(2) -0.0018(17) -0.0010(17) 0.0014(17)
C6 0.030(2) 0.029(2) 0.031(2) -0.0002(17) 0.0045(17) 0.0030(18)
C8 0.030(2) 0.031(2) 0.030(2) 0.0015(18) 0.0081(17) 0.0032(18)
C27 0.032(2) 0.029(2) 0.043(2) -0.0013(18) 0.0072(18) -0.0003(17)
C24 0.030(2) 0.032(2) 0.033(2) 0.0007(17) -0.0031(17) 0.0041(18)
C29 0.025(2) 0.032(3) 0.038(2) -0.0010(18) -0.0012(17) 0.0008(17)
C23 0.036(2) 0.037(3) 0.037(2) -0.0013(18) 0.0032(19) -0.0033(18)
C11 0.031(2) 0.029(2) 0.045(2) -0.0024(19) 0.0049(19) -0.0008(17)
C19 0.035(2) 0.030(3) 0.042(2) 0.0008(19) -0.0010(19) 0.0009(19)
C7 0.032(2) 0.035(3) 0.034(2) 0.0073(18) 0.0047(17) 0.0073(18)
C1 0.038(2) 0.035(3) 0.036(2) 0.0011(19) -0.0021(18) 0.0023(19)
C35 0.033(2) 0.031(2) 0.039(2) -0.0026(18) 0.0038(17) -0.0002(18)
C3 0.051(3) 0.034(3) 0.049(3) 0.001(2) 0.004(2) -0.005(2)
C5 0.036(2) 0.043(3) 0.039(2) 0.0090(19) -0.0040(19) -0.0018(19)
C20 0.040(2) 0.034(3) 0.046(2) -0.0057(19) -0.0027(19) 0.005(2)
C2 0.044(2) 0.035(3) 0.044(2) 0.009(2) -0.001(2) 0.004(2)
C26 0.032(2) 0.030(2) 0.0278(19) -0.0004(17) -0.0004(16) 0.0021(17)
C25 0.031(2) 0.028(2) 0.031(2) -0.0007(17) 0.0022(16) 0.0033(18)
C22 0.048(3) 0.041(3) 0.045(3) 0.002(2) 0.004(2) -0.012(2)
C16 0.040(2) 0.033(3) 0.050(3) 0.001(2) -0.005(2) 0.000(2)
C9 0.033(2) 0.035(3) 0.046(2) -0.0004(19) 0.0044(18) 0.0005(19)
C30 0.058(3) 0.030(3) 0.045(2) 0.003(2) 0.013(2) 0.002(2)
C21 0.048(3) 0.034(3) 0.055(3) 0.004(2) -0.007(2) -0.007(2)
C17 0.035(2) 0.037(3) 0.042(2) 0.0077(19) -0.0061(18) -0.0043(19)
C12 0.048(3) 0.039(3) 0.050(3) -0.004(2) -0.007(2) 0.004(2)
C4 0.051(3) 0.043(3) 0.044(3) 0.002(2) -0.007(2) -0.011(2)
C32 0.045(3) 0.028(3) 0.073(3) -0.004(2) 0.000(3) 0.000(2)
C34 0.046(3) 0.041(3) 0.047(3) -0.007(2) 0.009(2) -0.009(2)
C33 0.054(3) 0.043(3) 0.061(3) -0.019(2) 0.011(2) -0.006(2)
C13 0.051(3) 0.040(3) 0.065(3) -0.019(2) -0.010(2) 0.000(2)
C15 0.045(3) 0.040(3) 0.065(3) 0.007(2) -0.004(2) 0.004(2)
C31 0.058(3) 0.040(3) 0.062(3) 0.008(2) 0.013(2) 0.000(2)
C14 0.042(3) 0.031(3) 0.082(4) -0.007(3) 0.001(3) -0.002(2)

loop_
_atom_type_symbol
_atom_type_description
_atom_type_scat_dispersion_real
_atom_type_scat_dispersion_imag
_atom_type_scat_source
C C 0.0181 0.0091 'International Tables Vol C Tables 4.2.6.8 and 6.1.1.4'
H H 0.0000 0.0000 'International Tables Vol C Tables 4.2.6.8 and 6.1.1.4'
O O 0.0492 0.0322 'International Tables Vol C Tables 4.2.6.8 and 6.1.1.4'

loop_
_geom_angle_atom_site_label_1
_geom_angle_atom_site_label_2
_geom_angle_atom_site_label_3
_geom_angle
C36 O4 C35 119.1(3)
C18 O2 C17 125.9(3)
O4 C36 C28 116.4(3)
O3 C36 O4 118.1(3)
O3 C36 C28 125.5(4)
C36 C28 H28 107.5
C36 C28 C27 108.2(3)
C36 C28 C29 111.5(3)
C27 C28 H28 107.5
C29 C28 H28 107.5
C29 C28 C27 114.4(3)
O1 C18 O2 116.7(3)
O1 C18 C10 123.8(3)
O2 C18 C10 119.4(3)
C18 C10 H10 107.4
C18 C10 C11 111.5(3)
C18 C10 C9 110.9(3)
C11 C10 H10 107.4
C11 C10 C9 112.0(3)
C9 C10 H10 107.4
C1 C6 C7 124.1(3)
C1 C6 C5 117.2(4)
C5 C6 C7 118.5(3)
C7 C8 C9 122.0(4)
C7 C8 C17 123.8(3)
C17 C8 C9 114.0(3)
C28 C27 H27A 109.2
C28 C27 H27B 109.2
H27A C27 H27B 107.9
C26 C27 C28 111.9(3)
C26 C27 H27A 109.2
C26 C27 H27B 109.2
C23 C24 C19 117.6(4)
C23 C24 C25 117.6(3)
C19 C24 C25 124.8(3)
C30 C29 C28 120.4(3)
C30 C29 C34 117.6(4)
C34 C29 C28 122.1(3)
C24 C23 H23 119.3
C22 C23 C24 121.4(4)
C22 C23 H23 119.3
C16 C11 C10 120.0(4)
C16 C11 C12 118.5(4)
C12 C11 C10 121.4(4)
C24 C19 H19 119.6
C20 C19 C24 120.8(4)
C20 C19 H19 119.6
C6 C7 H7 114.6
C8 C7 C6 130.7(4)
C8 C7 H7 114.6
C6 C1 H1 119.8
C2 C1 C6 120.3(4)
C2 C1 H1 119.8
O4 C35 H35A 109.2
O4 C35 H35B 109.2
O4 C35 C26 112.1(3)
H35A C35 H35B 107.9
C26 C35 H35A 109.2
C26 C35 H35B 109.2
C2 C3 H3 120.4
C2 C3 C4 119.2(4)
C4 C3 H3 120.4
C6 C5 H5 119.1
C4 C5 C6 121.9(4)
C4 C5 H5 119.1
C19 C20 H20 119.9
C21 C20 C19 120.2(4)
C21 C20 H20 119.9
C1 C2 H2 119.4
C3 C2 C1 121.2(4)
C3 C2 H2 119.4
C35 C26 C27 114.4(3)
C25 C26 C27 120.7(3)
C25 C26 C35 124.8(3)
C24 C25 H25 115.0
C26 C25 C24 130.0(3)
C26 C25 H25 115.0
C23 C22 H22 120.0
C21 C22 C23 120.1(4)
C21 C22 H22 120.0
C11 C16 H16 119.7
C11 C16 C15 120.6(4)
C15 C16 H16 119.7
C10 C9 H9A 109.3
C10 C9 H9B 109.3
C8 C9 C10 111.4(3)
C8 C9 H9A 109.3
C8 C9 H9B 109.3
H9A C9 H9B 108.0
C29 C30 H30 119.2
C29 C30 C31 121.6(4)
C31 C30 H30 119.2
C20 C21 H21 120.1
C22 C21 C20 119.9(4)
C22 C21 H21 120.1
O2 C17 C8 114.8(3)
O2 C17 H17A 108.6
O2 C17 H17B 108.6
C8 C17 H17A 108.6
C8 C17 H17B 108.6
H17A C17 H17B 107.5
C11 C12 H12 119.7
C13 C12 C11 120.6(4)
C13 C12 H12 119.7
C3 C4 C5 120.1(4)
C3 C4 H4 120.0
C5 C4 H4 120.0
C33 C32 H32 120.5
C33 C32 C31 119.1(4)
C31 C32 H32 120.5
C29 C34 H34 119.4
C33 C34 C29 121.1(4)
C33 C34 H34 119.4
C32 C33 C34 120.3(4)
C32 C33 H33 119.8
C34 C33 H33 119.8
C12 C13 H13 119.8
C14 C13 C12 120.4(4)
C14 C13 H13 119.8
C16 C15 H15 119.8
C14 C15 C16 120.5(4)
C14 C15 H15 119.8
C30 C31 C32 120.3(4)
C30 C31 H31 119.8
C32 C31 H31 119.8
C13 C14 H14 120.3
C15 C14 C13 119.4(4)
C15 C14 H14 120.3

loop_
_geom_bond_atom_site_label_1
_geom_bond_atom_site_label_2
_geom_bond_distance
O4 C36 1.343(4)
O4 C35 1.455(4)
O1 C18 1.210(4)
O3 C36 1.202(4)
O2 C18 1.341(4)
O2 C17 1.453(4)
C36 C28 1.513(5)
C28 H28 1.0000
C28 C27 1.532(5)
C28 C29 1.516(5)
C18 C10 1.505(5)
C10 H10 1.0000
C10 C11 1.519(5)
C10 C9 1.523(5)
C6 C7 1.468(5)
C6 C1 1.397(5)
C6 C5 1.399(5)
C8 C7 1.340(5)
C8 C9 1.499(5)
C8 C17 1.492(5)
C27 H27A 0.9900
C27 H27B 0.9900
C27 C26 1.509(5)
C24 C23 1.392(5)
C24 C19 1.400(5)
C24 C25 1.474(5)
C29 C30 1.371(5)
C29 C34 1.389(5)
C23 H23 0.9500
C23 C22 1.378(5)
C11 C16 1.375(5)
C11 C12 1.393(6)
C19 H19 0.9500
C19 C20 1.383(5)
C7 H7 0.9500
C1 H1 0.9500
C1 C2 1.389(5)
C35 H35A 0.9900
C35 H35B 0.9900
C35 C26 1.493(5)
C3 H3 0.9500
C3 C2 1.374(6)
C3 C4 1.377(6)
C5 H5 0.9500
C5 C4 1.377(5)
C20 H20 0.9500
C20 C21 1.380(6)
C2 H2 0.9500
C26 C25 1.336(5)
C25 H25 0.9500
C22 H22 0.9500
C22 C21 1.373(5)
C16 H16 0.9500
C16 C15 1.383(5)
C9 H9A 0.9900
C9 H9B 0.9900
C30 H30 0.9500
C30 C31 1.376(5)
C21 H21 0.9500
C17 H17A 0.9900
C17 H17B 0.9900
C12 H12 0.9500
C12 C13 1.377(6)
C4 H4 0.9500
C32 H32 0.9500
C32 C33 1.367(6)
C32 C31 1.379(6)
C34 H34 0.9500
C34 C33 1.382(5)
C33 H33 0.9500
C13 H13 0.9500
C13 C14 1.376(6)
C15 H15 0.9500
C15 C14 1.373(6)
C31 H31 0.9500
C14 H14 0.9500
